data_2010081
loop_
_publ_author_name
'Ojala, W.H.'
'Gustafson, H.L.'
'Ojala, C.R.'

_publ_section_title
;
 A polymorph of 1,2,3,4-tetraphenylnaphthalene
;
_journal_issue 10
_journal_name_full 'Acta Crystallographica Section C'
_journal_page_first 1602
_journal_page_last 1604
_journal_paper_doi 10.1107/S010827019301371X
_journal_volume 50
_journal_year 1994
_chemical_formula_moiety 'C34 H24'
_chemical_formula_sum 'C34 H24'
_chemical_formula_weight 432.56
_symmetry_cell_setting monoclinic
_symmetry_space_group_name_Hall '-C 2yc'
_symmetry_space_group_name_H-M 'C 1 2/c 1'
_atom_type_scat_source IntTabIV
_cell_angle_alpha 90.
_cell_angle_beta 110.60(2)
_cell_angle_gamma 90.
_cell_formula_units_Z 12
_cell_length_a 33.057(7)
_cell_length_b 11.842(3)
_cell_length_c 19.777(4)
_cell_measurement_reflns_used 24
_cell_measurement_temperature 173
_cell_measurement_theta_max 25.0
_cell_measurement_theta_min 20.0
_cell_volume 7247(3)
_diffrn_measurement_device 'Enraf-Nonius CAD-4'
_diffrn_measurement_method \w/2\q
_diffrn_radiation_type CuK\a
_diffrn_radiation_wavelength 1.54178
_diffrn_reflns_av_R_equivalents 0.077
_diffrn_reflns_limit_h_max 40
_diffrn_reflns_limit_h_min -32
_diffrn_reflns_limit_k_max 14
_diffrn_reflns_limit_k_min 0
_diffrn_reflns_limit_l_max 22
_diffrn_reflns_limit_l_min -24
_diffrn_reflns_number 11225
_diffrn_reflns_theta_max 70.0
_diffrn_standards_decay_% 'no correction applied'
_diffrn_standards_interval_time 60
_diffrn_standards_number 3
_exptl_absorpt_coefficient_mu 0.476
_exptl_absorpt_correction_type none
_exptl_crystal_colour colorless
_exptl_crystal_density_diffrn 1.189
_exptl_crystal_description 'elongated prism'
_exptl_crystal_size_max 0.4
_exptl_crystal_size_mid 0.1
_exptl_crystal_size_min 0.1
_refine_diff_density_max 0.20
_refine_diff_density_min -0.21
_refine_ls_extinction_coef 0.23947E-6
_refine_ls_extinction_method 'not applied'
_refine_ls_goodness_of_fit_obs 1.65
_refine_ls_hydrogen_treatment noref
_refine_ls_number_parameters 460
_refine_ls_number_reflns 5015
_refine_ls_R_factor_obs 0.043
_refine_ls_shift/esd_max 0.00
_refine_ls_structure_factor_coef F
_refine_ls_weighting_details 'w = 4F~o~^2^/\s^2^(F~o~^2^)'
_refine_ls_weighting_scheme calc
_refine_ls_wR_factor_obs 0.056
_reflns_number_observed 5015
_reflns_number_total 7229
_reflns_observed_criterion I>3\s(I)
_cod_data_source_file bk1003.cif
_cod_data_source_block bk1003_structure_1_of_1
_cod_depositor_comments
;
The following automatic conversions were performed:

'_refine_ls_weighting_scheme' value '4F~o~^2^/\s^2^(F~o~^2^)' was
changed to 'calc'. New tag '_refine_ls_weighting_details' was
created. The value of the new tag was set to 'w =
4F~o~^2^/\s^2^(F~o~^2^)'.

Automatic conversion script
Id: cif_fix_values 3143 2015-03-26 13:38:13Z robertas 
;
_cod_original_cell_volume 7247(6)
_cod_original_sg_symbol_H-M 'C 2/c'
_cod_database_code 2010081

loop_
_atom_site_label
_atom_site_fract_x
_atom_site_fract_y
_atom_site_fract_z
C(1) .30990(5) .14550(10) .35638(9)
C(2) .26631(5) .15960(10) .31761(8)
C(3) .23478(5) .13260(10) .34967(8)
C(4) .24748(5) .09100(10) .41960(9)
C(5) .29238(6) .07970(10) .46124(9)
C(6) .30684(6) .0369(2) .53300(10)
C(7) .34991(7) .0271(2) .57200(10)
C(8) .38067(7) .0597(2) .54210(10)
C(9) .36821(6) .0994(2) .47270(10)
C(10) .32380(5) .10880(10) .42995(9)
C(11) .34215(5) .1635(2) .32019(9)
C(12) .36494(6) .0713(2) .30720(10)
C(13) .39220(6) .0855(2) .26790(10)
C(14) .39721(6) .1906(2) .24160(10)
C(15) .37548(6) .2829(2) .25540(10)
C(16) .34815(6) .2688(2) .29470(10)
C(17) .25118(5) .20070(10) .24133(9)
C(18) .25633(6) .1370(2) .18590(10)
C(19) .24100(7) .1756(2) .11520(10)
C(20) .22081(7) .2802(2) .09940(10)
C(21) .21598(7) .3442(2) .15410(10)
C(22) .23098(6) .30560(10) .22460(10)
C(23) .18788(5) .14690(10) .30647(9)
C(24) .16812(6) .0825(2) .24450(10)
C(25) .12433(7) .0948(2) .20550(10)
C(26) .09992(6) .1717(2) .22660(10)
C(27) .11933(6) .2380(2) .28730(10)
C(28) .16300(6) .2251(2) .32700(10)
C(29) .21428(6) .05200(10) .44989(9)
C(30) .19133(6) -.0468(2) .42310(10)
C(31) .15978(7) -.0834(2) .44920(10)
C(32) .15075(7) -.0230(2) .50220(10)
C(33) .17348(8) .0740(2) .52910(10)
C(34) .20538(7) .1114(2) .50350(10)
C(35) .49057(5) .19530(10) .17458(8)
C(36) .49498(5) .29620(10) .21145(7)
C(37) .49576(6) -.11600(10) .21236(9)
C(38) .49170(5) -.01540(10) .17632(9)
C(39) .49561(5) .09000(10) .21191(7)
C(40) .48758(5) .40510(10) .17101(8)
C(41) .51384(6) .4368(2) .13190(9)
C(42) .50488(7) .5353(2) .09110(10)
C(43) .47007(8) .6017(2) .08810(10)
C(44) .44436(7) .5721(2) .12750(10)
C(45) .45337(6) .4747(2) .16920(10)
C(46) .47884(6) .19130(10) .09412(8)
C(47) .50968(6) .1616(2) .06410(10)
C(48) .49798(8) .1509(2) -.01030(10)
C(49) .45634(8) .1692(2) -.05480(10)
C(50) .42564(8) .2006(2) -.02570(10)
C(51) .43668(6) .2111(2) .04870(10)
H(6) .2863 .0149 .5541
H(7) .3591 -.0021 .6198
H(8) .4105 .0542 .5702
H(9) .3895 .1208 .4531
H(12) .3618 -.0012 .3253
H(13) .4075 .0224 .2591
H(14) .4155 .1996 .2142
H(15) .3792 .3555 .2381
H(16) .3334 .3324 .3041
H(18) .2706 .0660 .1966
H(19) .2443 .1306 .0777
H(20) .2104 .3074 .0511
H(21) .2022 .4157 .1433
H(22) .2275 .3509 .2619
H(24) .1847 .0301 .2288
H(25) .1111 .0497 .1638
H(26) .0699 .1794 .1999
H(27) .1028 .2924 .3016
H(28) .1761 .2702 .3687
H(30) .1974 -.0892 .3869
H(31) .1441 -.1507 .4305
H(32) .1291 -.0486 .5199
H(33) .1673 .1160 .5652
H(34) .2212 .1780 .5231
H(37) .4929 -.1854 .1868
H(38) .4861 -.0163 .1258
H(41) .5377 .3911 .1333
H(42) .5229 .5570 .0650
H(43) .4637 .6678 .0590
H(44) .4206 .6184 .1261
H(45) .4359 .4553 .1967
H(47) .5388 .1488 .0945
H(48) .5192 .1305 -.0305
H(49) .4485 .1605 -.1055
H(50) .3968 .2150 -.0567
H(51) .4154 .2320 .0684

loop_
_geom_angle_atom_site_label_1
_geom_angle_atom_site_label_2
_geom_angle_atom_site_label_3
_geom_angle
_geom_angle_publ_flag
C(2) C(1) C(10) 120.0(2) yes
C(2) C(1) C(11) 119.80(10) yes
C(10) C(1) C(11) 120.20(10) yes
C(1) C(2) C(3) 120.40(10) yes
C(1) C(2) C(17) 120.80(10) yes
C(3) C(2) C(17) 118.80(10) yes
C(2) C(3) C(4) 120.50(10) yes
C(2) C(3) C(23) 119.50(10) yes
C(4) C(3) C(23) 120.00(10) yes
C(3) C(4) C(5) 119.8(2) yes
C(3) C(4) C(29) 120.10(10) yes
C(5) C(4) C(29) 120.00(10) yes
C(4) C(5) C(6) 121.7(2) yes
C(4) C(5) C(10) 119.70(10) yes
C(6) C(5) C(10) 118.6(2) yes
C(5) C(6) C(7) 120.8(2) yes
C(6) C(7) C(8) 120.4(2) yes
C(7) C(8) C(9) 120.8(2) yes
C(8) C(9) C(10) 120.5(2) yes
C(1) C(10) C(5) 119.50(10) yes
C(1) C(10) C(9) 121.7(2) yes
C(5) C(10) C(9) 118.8(2) yes
C(36) C(35) C(39) 120.70(10) yes
C(36) C(35) C(46) 121.90(10) yes
C(39) C(35) C(46) 117.40(10) yes
C(35) C(36) C(36) 120.07(9) yes
C(35) C(36) C(40) 119.90(10) yes
C(36) C(36) C(40) 120.02(8) yes
C(37) C(37) C(38) 119.60(10) yes
C(37) C(38) C(39) 122.2(2) yes
C(35) C(39) C(38) 122.60(10) yes
C(35) C(39) C(39) 119.19(8) yes
C(38) C(39) C(39) 118.20(10) yes
C(5) C(6) H(6) 119.59 no
C(6) C(7) H(7) 119.77 no
C(8) C(7) H(7) 119.78 no
C(7) C(8) H(8) 119.59 no
C(9) C(8) H(8) 119.64 no
C(8) C(9) H(9) 119.78 no
C(10) C(9) H(9) 119.69 no
C(1) C(11) C(12) 119.8(2) no
C(1) C(11) C(16) 121.4(2) no
C(12) C(11) C(16) 118.7(2) no
C(11) C(12) C(13) 120.3(2) no
C(11) C(12) H(12) 119.86 no
C(13) C(12) H(12) 119.84 no
C(12) C(13) C(14) 120.3(2) no
C(12) C(13) H(13) 119.83 no
C(14) C(13) H(13) 119.83 no
C(13) C(14) C(15) 119.9(2) no
C(13) C(14) H(14) 120.06 no
C(15) C(14) H(14) 120.08 no
C(14) C(15) C(16) 119.8(2) no
C(14) C(15) H(15) 120.06 no
C(16) C(15) H(15) 120.10 no
C(11) C(16) C(15) 121.0(2) no
C(11) C(16) H(16) 119.53 no
C(15) C(16) H(16) 119.50 no
C(2) C(17) C(18) 122.0(2) no
C(2) C(17) C(22) 119.50(10) no
C(18) C(17) C(22) 118.6(2) no
C(17) C(18) C(19) 120.9(2) no
C(17) C(18) H(18) 119.54 no
C(19) C(18) H(18) 119.53 no
C(18) C(19) C(20) 119.8(2) no
C(18) C(19) H(19) 120.09 no
C(20) C(19) H(19) 120.09 no
C(19) C(20) C(21) 119.6(2) no
C(19) C(20) H(20) 120.20 no
C(21) C(20) H(20) 120.24 no
C(20) C(21) C(22) 120.8(2) no
C(20) C(21) H(21) 119.57 no
C(22) C(21) H(21) 119.65 no
C(17) C(22) C(21) 120.3(2) no
C(17) C(22) H(22) 119.84 no
C(21) C(22) H(22) 119.83 no
C(3) C(23) C(24) 120.8(2) no
C(3) C(23) C(28) 120.7(2) no
C(24) C(23) C(28) 118.5(2) no
C(23) C(24) C(25) 120.4(2) no
C(23) C(24) H(24) 119.8 no
C(24) C(24) H(24) 119.83 no
C(24) C(25) C(26) 120.6(2) no
C(24) C(25) H(25) 119.67 no
C(26) C(25) H(25) 119.75 no
C(25) C(26) C(27) 119.7(2) no
C(25) C(26) H(26) 120.16 no
C(27) C(26) H(26) 120.16 no
C(26) C(27) C(28) 120.0(2) no
C(26) C(27) H(27) 120.06 no
C(28) C(27) H(27) 119.99 no
C(23) C(28) C(27) 120.9(2) no
C(23) C(28) H(28) 119.56 no
C(27) C(28) H(28) 119.58 no
C(4) C(29) C(30) 118.9(2) no
C(4) C(29) C(34) 122.2(2) no
C(30) C(29) C(34) 118.9(2) no
C(29) C(30) C(31) 120.1(2) no
C(29) C(30) H(30) 119.96 no
C(31) C(30) H(30) 119.98 no
C(30) C(31) C(32) 120.7(2) no
C(30) C(31) H(31) 119.67 no
C(32) C(31) H(31) 119.61 no
C(31) C(32) C(33) 119.4(2) no
C(31) C(32) H(32) 120.35 no
C(33) C(32) H(32) 120.27 no
C(32) C(33) C(34) 120.5(2) no
C(32) C(33) H(33) 119.77 no
C(34) C(33) H(33) 119.76 no
C(29) C(34) C(33) 120.5(2) no
C(29) C(34) H(34) 119.74 no
C(33) C(34) H(34) 119.76 no
C(37) C(37) H(37) 120.24 no
C(38) C(37) H(37) 120.14 no
C(37) C(38) H(38) 118.97 no
C(39) C(38) H(38) 118.85 no
C(36) C(40) C(41) 120.7(2) no
C(36) C(40) C(45) 120.40(10) no
C(41) C(40) C(45) 118.9(2) no
C(40) C(41) C(42) 119.9(2) no
C(40) C(41) H(41) 120.07 no
C(42) C(41) H(41) 120.04 no
C(41) C(42) C(43) 120.5(2) no
C(41) C(42) H(42) 119.70 no
C(43) C(42) H(42) 119.78 no
C(42) C(43) C(44) 120.0(2) no
C(42) C(43) H(43) 119.96 no
C(44) C(43) H(43) 120.00 no
C(43) C(44) C(45) 119.9(2) no
C(43) C(44) H(44) 120.11 no
C(45) C(44) H(44) 120.02 no
C(40) C(45) C(44) 120.8(2) no
C(40) C(45) H(45) 119.60 no
C(44) C(45) H(45) 119.62 no
C(35) C(46) C(47) 120.40(10) no
C(35) C(46) C(51) 120.5(2) no
C(47) C(46) C(51) 119.0(2) no
C(46) C(47) C(48) 120.1(2) no
C(46) C(47) H(47) 119.92 no
C(48) C(47) H(47) 119.95 no
C(47) C(48) C(49) 120.6(2) no
C(47) C(48) H(48) 119.69 no
C(49) C(48) H(48) 119.71 no
C(48) C(49) C(50) 119.8(2) no
C(48) C(49) H(49) 120.07 no
C(50) C(49) H(49) 120.11 no
C(49) C(50) C(51) 120.4(2) no
C(49) C(50) H(50) 119.85 no
C(51) C(50) H(50) 119.74 no
C(46) C(51) C(50) 120.0(2) no
C(46) C(51) H(51) 119.96 no
C(50) C(51) H(51) 120.03 no

loop_
_geom_bond_atom_site_label_1
_geom_bond_atom_site_label_2
_geom_bond_distance
_geom_bond_publ_flag
C(1) C(2) 1.384(2) yes
C(1) C(10) 1.431(2) yes
C(1) C(11) 1.494(2) yes
C(2) C(3) 1.433(2) yes
C(2) C(17) 1.494(2) yes
C(3) C(4) 1.387(2) yes
C(3) C(23) 1.494(2) yes
C(4) C(5) 1.428(2) yes
C(4) C(29) 1.496(2) yes
C(5) C(6) 1.423(2) yes
C(5) C(10) 1.426(2) yes
C(6) C(7) 1.365(3) yes
C(7) C(8) 1.399(3) yes
C(8) C(9) 1.369(3) yes
C(9) C(10) 1.418(2) yes
C(35) C(36) 1.380(2) yes
C(35) C(39) 1.429(2) yes
C(35) C(46) 1.500(2) yes
C(36) C(36) 1.442(3) yes
C(36) C(40) 1.492(2) yes
C(37) C(37) 1.415(3) yes
C(37) C(38) 1.371(2) yes
C(38) C(39) 1.416(2) yes
C(39) C(39) 1.431(3) yes
C(6) H(6) 0.950 no
C(7) H(7) 0.951 no
C(8) H(8) 0.950 no
C(9) H(9) 0.950 no
C(11) C(12) 1.400(3) no
C(11) C(16) 1.386(3) no
C(12) C(13) 1.392(3) no
C(12) H(12) 0.951 no
C(13) C(14) 1.381(3) no
C(13) H(13) 0.951 no
C(14) C(15) 1.386(3) no
C(14) H(14) 0.950 no
C(15) C(16) 1.393(2) no
C(15) H(15) 0.950 no
C(16) H(16) 0.950 no
C(17) C(18) 1.390(2) no
C(17) C(22) 1.395(2) no
C(18) C(19) 1.386(3) no
C(18) H(18) 0.950 no
C(19) C(20) 1.391(3) no
C(19) H(19) 0.950 no
C(20) C(21) 1.375(3) no
C(20) H(20) 0.950 no
C(21) C(22) 1.384(3) no
C(21) H(21) 0.950 no
C(22) H(22) 0.951 no
C(23) C(24) 1.396(2) no
C(23) C(28) 1.390(3) no
C(24) C(25) 1.388(3) no
C(24) H(24) 0.950 no
C(25) C(26) 1.377(3) no
C(25) H(25) 0.950 no
C(26) C(27) 1.387(3) no
C(26) H(26) 0.950 no
C(27) C(28) 1.388(3) no
C(27) H(27) 0.951 no
C(28) H(28) 0.950 no
C(29) C(30) 1.394(3) no
C(29) C(34) 1.388(3) no
C(30) C(31) 1.386(3) no
C(30) H(30) 0.951 no
C(31) C(32) 1.386(3) no
C(31) H(31) 0.951 no
C(32) C(33) 1.373(4) no
C(32) H(32) 0.950 no
C(33) C(34) 1.392(3) no
C(33) H(33) 0.951 no
C(34) H(34) 0.950 no
C(37) H(37) 0.952 no
C(38) H(38) 0.950 no
C(40) C(41) 1.402(2) no
C(40) C(45) 1.389(2) no
C(41) C(42) 1.390(3) no
C(41) H(41) 0.950 no
C(42) C(43) 1.378(3) no
C(42) H(42) 0.950 no
C(43) C(44) 1.385(3) no
C(43) H(43) 0.950 no
C(44) C(45) 1.388(3) no
C(44) H(44) 0.950 no
C(45) H(45) 0.950 no
C(45) C(47) 1.394(2) no
C(46) C(51) 1.387(2) no
C(47) C(48) 1.390(2) no
C(47) H(47) 0.950 no
C(48) C(49) 1.365(3) no
C(48) H(48) 0.950 no
C(49) C(50) 1.381(4) no
C(49) H(49) 0.950 no
C(50) C(51) 1.391(3) no
C(50) H(50) 0.951 no
C(51) H(51) 0.950 no

loop_
_geom_torsion_atom_site_label_1
_geom_torsion_atom_site_label_2
_geom_torsion_atom_site_label_3
_geom_torsion_atom_site_label_4
_geom_torsion
_geom_torsion_publ_flag
C(2) C(1) C(11) C(16) 64.9(2) yes
C(3) C(2) C(17) C(22) 67.2(2) yes
C(4) C(3) C(23) C(28) 65.7(2) yes
C(5) C(4) C(29) C(34) 73.9(2) yes
C(36) C(35) C(46) C(51) -76.0(2) yes
C(36) C(36) C(40) C(45) -62.7(2) yes
